data_4114987
loop_
_publ_author_name
'Akikazu Matsumoto'
'Toshihiro Tanaka'
'Takashi Tsubouchi'
'Kohji Tashiro'
'Seishi Saragai'
'Shinsuke Nakamoto'

_publ_section_title
;
 Crystal Engineering for Topochemical Polymerization of Muconic Esters
 Using Halogen-Halogen and CH/\p Interactions as Weak Intermolecular
 Interactions
;
_journal_name_full 'Journal of the American Chemical Society'
_journal_page_first 8891
_journal_page_last 8902
_journal_paper_doi 10.1021/ja0205333
_journal_volume 124
_journal_year 2002
_chemical_formula_moiety 'C20 H16 Br2 O4 '
_chemical_formula_sum 'C20 H16 Br2 O4'
_chemical_formula_weight 480.15
_space_group_IT_number 14
_symmetry_cell_setting monoclinic
_symmetry_Int_Tables_number 14
_symmetry_space_group_name_Hall '-P 2yn'
_symmetry_space_group_name_H-M 'P 1 21/n 1'
_cell_angle_alpha 90
_cell_angle_beta 96.970(3)
_cell_angle_gamma 90
_cell_formula_units_Z 2
_cell_length_a 8.049(1)
_cell_length_b 5.6585(6)
_cell_length_c 21.477(3)
_cell_measurement_reflns_used 5468
_cell_measurement_temperature 296.1
_cell_measurement_theta_max 27.3
_cell_measurement_theta_min 2.6
_cell_volume 970.9(2)
_computing_cell_refinement PROCESS-AUTO
_computing_data_collection PROCESS-AUTO
_computing_data_reduction CrystalStructure
_computing_publication_material 'CrystalStructure Ver. 2.00'
_computing_structure_refinement CRYSTALS
_computing_structure_solution SIR97
_diffrn_detector_area_resol_mean 10.00
_diffrn_measured_fraction_theta_full 0.8575
_diffrn_measured_fraction_theta_max 0.8575
_diffrn_measurement_device_type 'Rigaku RAXIS-RAPID'
_diffrn_measurement_method \w
_diffrn_radiation_type 'Mo K\a'
_diffrn_radiation_wavelength 0.7107
_diffrn_reflns_av_R_equivalents 0.023
_diffrn_reflns_limit_h_max 10
_diffrn_reflns_limit_h_min -10
_diffrn_reflns_limit_k_max 7
_diffrn_reflns_limit_k_min -7
_diffrn_reflns_limit_l_max 27
_diffrn_reflns_limit_l_min -27
_diffrn_reflns_number 3298
_diffrn_reflns_theta_full 27.48
_diffrn_reflns_theta_max 27.48
_exptl_absorpt_coefficient_mu 4.208
_exptl_absorpt_correction_T_max 0.657
_exptl_absorpt_correction_T_min 0.284
_exptl_absorpt_correction_type
;
\y scans (North,Phillips & Matthews, 1968)
;
_exptl_absorpt_process_details '(North, Phillips & Mathews, 1968)'
_exptl_crystal_colour colorless
_exptl_crystal_density_diffrn 1.642
_exptl_crystal_description prism
_exptl_crystal_size_max 0.30
_exptl_crystal_size_mid 0.20
_exptl_crystal_size_min 0.10
_refine_diff_density_max 0.31
_refine_diff_density_min -0.34
_refine_ls_extinction_method none
_refine_ls_goodness_of_fit_ref 1.127
_refine_ls_hydrogen_treatment refall
_refine_ls_number_parameters 144
_refine_ls_number_reflns 1280
_refine_ls_R_factor_gt 0.0490
_refine_ls_shift/su_max 0.0000
_refine_ls_structure_factor_coef F
_refine_ls_weighting_details 'w = 1/[0.005Fo^2^ + 1.000\s^2^(Fo)]'
_refine_ls_weighting_scheme calc
_refine_ls_wR_factor_ref 0.0910
_reflns_number_gt 1275
_reflns_number_total 2102
_reflns_threshold_expression F^2^>2.0\s(F^2^)
_cod_data_source_file ja0205333_s8.cif
_cod_data_source_block '_zz-6-II'
_cod_original_formula_sum 'C20 H16 Br2 O4 '
_cod_database_code 4114987

loop_
_symmetry_equiv_pos_as_xyz
x,y,z
-x,-y,-z
-x+1/2,y+1/2,-z+1/2
x+1/2,-y+1/2,z+1/2

loop_
_atom_site_label
_atom_site_type_symbol
_atom_site_fract_x
_atom_site_fract_y
_atom_site_fract_z
_atom_site_U_iso_or_equiv
_atom_site_adp_type
_atom_site_occupancy
_atom_site_symmetry_multiplicity
_atom_site_calc_flag
Br1 Br 0.61792(9) 0.4398(2) 0.77778(3) 0.1004(3) Uani 1.00 1 d
O1 O -0.2597(6) 0.1454(7) 0.9706(2) 0.084(1) Uani 1.00 1 d
O2 O -0.0861(5) 0.3779(6) 0.9236(2) 0.071(1) Uani 1.00 1 d
C1 C -0.2185(7) 0.3412(8) 0.9545(2) 0.058(1) Uani 1.00 1 d
C2 C -0.3047(8) 0.5655(9) 0.9644(3) 0.068(2) Uani 1.00 1 d
C3 C -0.4485(8) 0.5947(8) 0.9890(3) 0.064(1) Uani 1.00 1 d
C4 C 0.000(1) 0.165(1) 0.9058(3) 0.075(2) Uani 1.00 1 d
C5 C 0.1464(7) 0.2382(9) 0.8746(2) 0.061(1) Uani 1.00 1 d
C6 C 0.2855(8) 0.0876(9) 0.8775(3) 0.069(2) Uani 1.00 1 d
C7 C 0.4236(8) 0.143(1) 0.8486(3) 0.072(2) Uani 1.00 1 d
C8 C 0.4271(7) 0.356(1) 0.8162(2) 0.064(1) Uani 1.00 1 d
C9 C 0.2909(8) 0.505(1) 0.8116(3) 0.069(2) Uani 1.00 1 d
C10 C 0.1526(8) 0.4445(9) 0.8407(3) 0.069(2) Uani 1.00 1 d
H1 H -0.26(1) 0.72(2) 0.951(4) 0.12(2) Uiso 1.00 1 c
H2 H -0.5007(8) 0.7455(8) 0.9880(3) 0.077(2) Uiso 1.00 1 c
H3 H 0.044(7) 0.109(9) 0.945(3) 0.06(1) Uiso 1.00 1 c
H4 H -0.09(1) 0.09(1) 0.878(4) 0.11(3) Uiso 1.00 1 c
H5 H 0.301(9) -0.05(1) 0.900(3) 0.08(2) Uiso 1.00 1 c
H6 H 0.518(9) 0.03(1) 0.853(3) 0.09(2) Uiso 1.00 1 c
H7 H 0.2917(8) 0.649(1) 0.7888(3) 0.083(2) Uiso 1.00 1 c
H8 H 0.06(1) 0.54(1) 0.837(3) 0.10(2) Uiso 1.00 1 c

loop_
_atom_site_aniso_label
_atom_site_aniso_U_11
_atom_site_aniso_U_22
_atom_site_aniso_U_33
_atom_site_aniso_U_12
_atom_site_aniso_U_13
_atom_site_aniso_U_23
Br1 0.0744(6) 0.1331(8) 0.0981(7) -0.0054(4) 0.0279(4) 0.0045(4)
O1 0.084(3) 0.058(2) 0.116(3) 0.013(2) 0.039(2) 0.015(2)
O2 0.080(3) 0.059(2) 0.078(2) 0.003(2) 0.031(2) 0.003(2)
C1 0.060(3) 0.053(2) 0.063(3) 0.000(2) 0.008(2) 0.001(2)
C2 0.072(4) 0.054(3) 0.081(3) 0.002(2) 0.019(3) 0.003(2)
C3 0.071(3) 0.048(2) 0.073(3) 0.004(2) 0.010(3) -0.005(2)
C4 0.093(4) 0.056(3) 0.080(4) 0.005(3) 0.027(3) 0.008(3)
C5 0.069(3) 0.058(2) 0.057(3) 0.008(2) 0.012(2) -0.005(2)
C6 0.083(4) 0.058(3) 0.067(3) 0.017(2) 0.011(3) 0.005(2)
C7 0.067(4) 0.082(4) 0.065(3) 0.017(3) 0.009(3) -0.001(3)
C8 0.051(3) 0.083(3) 0.060(3) -0.001(2) 0.011(2) -0.013(2)
C9 0.074(4) 0.065(3) 0.068(3) 0.001(2) 0.015(3) 0.006(2)
C10 0.070(4) 0.057(3) 0.082(4) 0.010(2) 0.020(3) 0.006(2)

loop_
_atom_type_symbol
_atom_type_description
_atom_type_scat_dispersion_real
_atom_type_scat_dispersion_imag
_atom_type_scat_source
C C 0.006 0.003
;
International Tables for Crystallography
(1992, Vol. C, Tables 4.2.6.8 and 6.1.1.4)
;
H H 0.000 0.000
;
International Tables for Crystallography
(1992, Vol. C, Table 6.1.1.4)
;
O O 0.017 0.010
;
International Tables for Crystallography
(1992, Vol. C, Tables 4.2.6.8 and 6.1.1.4)
;
Br Br -0.557 2.708
;
International Tables for Crystallography
(1992, Vol. C, Tables 4.2.6.8 and 6.1.1.4)
;

loop_
_geom_angle_atom_site_label_1
_geom_angle_atom_site_label_2
_geom_angle_atom_site_label_3
_geom_angle
_geom_angle_publ_flag
C1 O2 C4 115.7(4) yes
O1 C1 O2 122.8(4) yes
O1 C1 C2 126.3(5) yes
O2 C1 C2 110.8(4) yes
C1 C2 C3 127.4(4) yes
C1 C2 H1 119.2(50) no
C3 C2 H1 113.3(49) no
C2 C3 H2 120.1(3) no
O2 C4 C5 108.4(4) yes
O2 C4 H3 100.1(34) no
C5 C4 H3 105.9(37) no
O2 C4 H4 98.3(44) no
C5 C4 H4 115.2(48) no
H3 C4 H4 126.2(54) no
C4 C5 C6 118.8(5) yes
C4 C5 C10 123.9(5) yes
C6 C5 C10 117.3(5) yes
C5 C6 C7 121.8(5) yes
C5 C6 H5 126.7(46) no
C7 C6 H5 111.4(46) no
C6 C7 C8 119.2(5) yes
C6 C7 H6 118.4(42) no
C8 C7 H6 122.3(42) no
Br1 C8 C7 120.0(4) yes
Br1 C8 C9 119.8(4) yes
C7 C8 C9 120.2(5) yes
C8 C9 C10 119.4(5) yes
C8 C9 H7 120.4(3) no
C10 C9 H7 120.1(3) no
C5 C10 C9 122.1(5) yes
C5 C10 H8 116.8(50) no
C9 C10 H8 121.1(50) no

loop_
_geom_bond_atom_site_label_1
_geom_bond_atom_site_label_2
_geom_bond_distance
_geom_bond_publ_flag
Br1 C8 1.890(5) yes
O1 C1 1.218(6) yes
O2 C1 1.338(6) yes
O2 C4 1.466(7) yes
C1 C2 1.474(7) yes
C2 C3 1.340(8) yes
C2 H1 1.0(1) no
C3 H2 0.95002(9) no
C4 C5 1.481(8) yes
C4 H3 0.94(6) no
C4 H4 1.00(8) no
C5 C6 1.403(7) yes
C5 C10 1.379(8) yes
C6 C7 1.374(9) yes
C6 H5 0.92(6) no
C7 C8 1.395(8) yes
C7 H6 0.97(7) no
C8 C9 1.378(8) yes
C9 C10 1.385(8) yes
C9 H7 0.94995(8) no
C10 H8 0.93(8) no

loop_
_geom_contact_atom_site_label_1
_geom_contact_atom_site_label_2
_geom_contact_site_symmetry_2
_geom_contact_distance
_geom_contact_publ_flag
Br1 C7 . 2.856(7) yes
Br1 C8 . 1.890(5) yes
Br1 C9 . 2.839(6) yes
Br1 H4 1_655 3.55(7) no
Br1 H4 3_556 3.43(8) no
Br1 H6 . 2.97(7) no
Br1 H7 . 2.916(6) no
Br1 H8 3_546 3.52(7) no
O1 O2 . 2.245(5) yes
O1 C1 . 1.218(6) yes
O1 C2 1_545 3.302(6) yes
O1 C2 . 2.406(6) yes
O1 C3 1_545 3.510(6) yes
O1 C3 . 3.013(6) yes
O1 C3 2_467 2.988(7) yes
O1 C4 . 2.653(7) yes
O1 C6 2_557 3.549(7) yes
O1 C7 1_455 3.426(7) yes
O1 H1 1_545 2.5(1) no
O1 H1 . 3.3(1) no
O1 H2 1_545 3.033(7) no
O1 H2 2_467 2.304(7) no
O1 H3 . 2.58(6) no
O1 H3 2_557 2.75(6) no
O1 H4 . 2.55(8) no
O1 H5 2_557 2.89(7) no
O1 H6 1_455 2.97(7) no
O2 C1 . 1.338(6) yes
O2 C2 . 2.316(7) yes
O2 C4 . 1.466(7) yes
O2 C5 . 2.391(6) yes
O2 C10 . 2.799(7) yes
O2 H1 . 2.47(9) no
O2 H3 . 1.87(6) no
O2 H4 . 1.89(8) no
O2 H8 . 2.48(8) no
C1 C2 . 1.474(7) yes
C1 C3 . 2.524(7) yes
C1 C3 2_467 3.094(8) yes
C1 C4 . 2.375(8) yes
C1 H1 1_545 3.5(1) no
C1 H1 . 2.1(1) no
C1 H2 . 3.362(7) no
C1 H2 2_467 2.748(8) no
C1 H3 . 2.52(6) no
C1 H3 2_557 3.51(6) no
C1 H4 . 2.47(8) no
C1 H6 1_455 3.33(7) no
C2 C3 . 1.340(8) yes
C2 C3 2_467 2.500(9) yes
C2 H1 . 1.0(1) no
C2 H2 . 1.994(8) no
C2 H2 2_467 2.642(8) no
C2 H3 2_567 3.25(5) no
C3 C3 2_467 1.47(1) yes
C3 C6 2_567 3.501(7) yes
C3 H1 . 1.96(9) no
C3 H1 2_467 3.34(9) no
C3 H2 . 0.95002(9) no
C3 H2 2_467 2.041(9) no
C3 H5 1_465 3.29(7) no
C4 C5 . 1.481(8) yes
C4 C6 . 2.483(9) yes
C4 C10 . 2.524(8) yes
C4 H1 1_545 3.5(1) no
C4 H1 2_567 3.54(8) no
C4 H3 . 0.94(6) no
C4 H4 . 1.00(8) no
C4 H5 . 2.73(7) no
C4 H8 . 2.65(8) no
C5 C6 . 1.403(7) yes
C5 C7 . 2.426(8) yes
C5 C8 . 2.794(7) yes
C5 C9 . 2.418(8) yes
C5 C10 . 1.379(8) yes
C5 H3 . 1.96(6) no
C5 H4 . 2.11(9) no
C5 H5 . 2.09(7) no
C5 H6 . 3.29(8) no
C5 H7 . 3.270(7) no
C5 H8 . 1.98(7) no
C6 C7 . 1.374(9) yes
C6 C8 . 2.389(8) yes
C6 C9 1_545 3.587(7) yes
C6 C9 . 2.758(8) yes
C6 C10 . 2.375(8) yes
C6 H2 1_645 3.368(8) no
C6 H2 2_567 3.321(8) no
C6 H3 . 2.57(6) no
C6 H4 . 3.06(9) no
C6 H5 . 0.92(6) no
C6 H6 . 2.03(8) no
C6 H7 1_545 3.132(8) no
C6 H7 3_546 3.567(8) no
C6 H8 . 3.20(8) no
C7 C8 . 1.395(8) yes
C7 C9 . 2.404(8) yes
C7 C10 . 2.759(9) yes
C7 H2 2_567 3.547(8) no
C7 H5 . 1.91(7) no
C7 H6 . 0.97(7) no
C7 H7 1_545 3.201(9) no
C7 H7 . 3.264(8) no
C7 H7 3_546 3.236(8) no
C8 C9 . 1.378(8) yes
C8 C10 . 2.386(8) yes
C8 H5 . 3.17(7) no
C8 H6 . 2.08(7) no
C8 H7 . 2.032(8) no
C8 H7 3_546 2.933(8) no
C8 H8 . 3.23(9) no
C9 C10 . 1.385(8) yes
C9 H5 1_565 3.14(6) no
C9 H6 . 3.29(7) no
C9 H6 1_565 3.56(7) no
C9 H7 . 0.94995(8) no
C9 H7 3_546 2.969(8) no
C9 H8 . 2.03(9) no
C10 H3 . 3.15(6) no
C10 H4 . 2.99(8) no
C10 H5 . 3.25(7) no
C10 H5 1_565 3.29(6) no
C10 H7 . 2.035(8) no
C10 H7 3_546 3.321(8) no
C10 H8 . 0.93(8) no
H1 H2 . 2.22(8) no
H1 H3 1_565 3.29(11) no
H1 H3 2_567 2.8(1) no
H1 H4 1_565 3.04(12) no
H1 H6 1_465 3.17(11) no
H2 H2 2_467 2.825(9) no
H2 H2 2_477 2.926(9) no
H2 H5 1_465 2.59(7) no
H2 H5 2_567 3.23(6) no
H2 H6 1_465 3.34(7) no
H3 H3 2_557 2.82(13) no
H3 H4 . 1.7(1) no
H3 H5 . 2.56(9) no
H3 H8 . 3.4(1) no
H4 H5 . 3.26(11) no
H4 H6 1_455 3.12(12) no
H4 H8 1_545 3.5(1) no
H4 H8 . 2.98(12) no
H5 H6 . 2.2(1) no
H5 H7 1_545 2.92(6) no
H5 H8 1_545 3.2(1) no
H6 H7 1_545 3.06(7) no
H7 H7 3_546 3.311(6) no
H7 H7 3_556 3.311(6) no
H7 H8 . 2.34(9) no

loop_
_geom_torsion_atom_site_label_1
_geom_torsion_atom_site_label_2
_geom_torsion_atom_site_label_3
_geom_torsion_atom_site_label_4
_geom_torsion
_geom_torsion_publ_flag
C4 O2 C1 O1 4.5(1) yes
C4 O2 C1 C2 -174.4(7) yes
C1 O2 C4 C5 -177.8(7) yes
O1 C1 C2 C3 -4.6(1) yes
O2 C1 C2 C3 174.3(7) yes
O2 C4 C5 C6 152.5(6) yes
O2 C4 C5 C10 -29.5(9) yes
C4 C5 C6 C7 178.7(8) yes
C10 C5 C6 C7 0.6(1) yes
C4 C5 C10 C9 -179.3(8) yes
C6 C5 C10 C9 -1.3(1) yes
C5 C6 C7 C8 1.1(1) yes
C6 C7 C8 Br1 178.5(6) yes
C6 C7 C8 C9 -2.3(1) yes
Br1 C8 C9 C10 -179.1(5) yes
C7 C8 C9 C10 1.6(1) yes
C8 C9 C10 C5 0.2(1) yes
